data_1011154
loop_
_publ_author_name
'Hofmann, W.'

_publ_section_title
;
 Die struktur der minerale der animonitgruppe
;
_journal_name_full 'Zeitschrift fur Kristallographie'
_journal_page_first 225
_journal_page_last 245
_journal_volume 86
_journal_year 1933
_chemical_compound_source 'from Rezbanya'
_chemical_formula_structural 'Sb2 S3'
_chemical_formula_sum 'S3 Sb2'
_chemical_name_mineral Stibnite
_chemical_name_systematic 'Antimony trisulfide'
_space_group_IT_number 62
_symmetry_cell_setting orthorhombic
_symmetry_Int_Tables_number 62
_symmetry_space_group_name_Hall '-P 2c 2ab'
_symmetry_space_group_name_H-M 'P b n m'
_cell_angle_alpha 90
_cell_angle_beta 90
_cell_angle_gamma 90
_cell_formula_units_Z 4
_cell_length_a 11.20(2)
_cell_length_b 11.28(2)
_cell_length_c 3.83(1)
_cell_volume 483.9
_database_code_amcsd 0010513
_exptl_crystal_density_diffrn 4.663
_exptl_crystal_density_meas 4.66
_cod_database_code 1011154

loop_
_space_group_symop_operation_xyz
x,y,z
1/2-x,1/2+y,1/2-z
-x,-y,1/2+z
1/2+x,1/2-y,-z
-x,-y,-z
1/2+x,1/2-y,1/2+z
x,y,1/2-z
1/2-x,1/2+y,z

loop_
_atom_site_label
_atom_site_type_symbol
_atom_site_symmetry_multiplicity
_atom_site_Wyckoff_symbol
_atom_site_fract_x
_atom_site_fract_y
_atom_site_fract_z
_atom_site_occupancy
_atom_site_attached_hydrogens
_atom_site_calc_flag
Sb1 Sb3+ 4 c 0.328(2) 0.031(2) 0.25 1. 0 d
Sb2 Sb3+ 4 c 0.039(2) 0.149(2) 0.75 1. 0 d
S1 S2- 4 c 0.883(6) 0.047(6) 0.25 1. 0 d
S2 S2- 4 c 0.439(6) 0.125(6) 0.75 1. 0 d
S3 S2- 4 c 0.194(6) 0.208(6) 0.25 1. 0 d

loop_
_atom_type_symbol
_atom_type_oxidation_number
Sb3+ 3.000
S2- -2.000

loop_
_cod_related_entry_id
_cod_related_entry_database
_cod_related_entry_code
1 AMCSD 0010513
